data_4070143
loop_
_publ_author_name
'Caputo, Christine A.'
'Brazeau, Allison L.'
'Hynes, Zachery'
'Price, Jacquelyn T.'
'Tuononen, Heikki M.'
'Jones, Nathan D.'

_publ_section_title
;
 A Cation-Captured Palladium(0) Anion: Synthesis, Structure, and Bonding
 of [PdBr(PPh3)2]&#x2212;Ligated by an N-Heterocyclic Phosphenium Cation
;
_journal_issue 17
_journal_name_full Organometallics
_journal_page_first 5261
_journal_paper_doi 10.1021/om9006278
_journal_volume 28
_journal_year 2009
_chemical_formula_moiety 'C56 H54 N2 P3 Pd, C4 H4 O, C F3 O3 S'
_chemical_formula_sum 'C61 H62 F3 N2 O4 P3 Pd S'
_chemical_formula_weight 1175.50
_chemical_name_systematic
; 
 ? 
;
_space_group_IT_number 2
_symmetry_cell_setting triclinic
_symmetry_space_group_name_Hall '-P 1'
_symmetry_space_group_name_H-M 'P -1'
_atom_sites_solution_hydrogens geom
_atom_sites_solution_primary direct
_atom_sites_solution_secondary difmap
_audit_creation_method SHELXL-97
_cell_angle_alpha 88.19(3)
_cell_angle_beta 80.10(3)
_cell_angle_gamma 82.02(3)
_cell_formula_units_Z 2
_cell_length_a 12.465(3)
_cell_length_b 14.141(3)
_cell_length_c 16.332(3)
_cell_measurement_reflns_used 16488
_cell_measurement_temperature 150(2)
_cell_measurement_theta_max 30.03
_cell_measurement_theta_min 2.04
_cell_volume 2808.4(11)
_computing_cell_refinement 'Bruker SMART (Bruker, 1997)'
_computing_data_collection 'Bruker SMART (Bruker, 1997)'
_computing_data_reduction 'Bruker SMART (Bruker, 1997)'
_computing_molecular_graphics 'Bruker SHELXTL (Bruker, 1997)'
_computing_publication_material 'Bruker SHELXTL (Bruker, 1997)'
_computing_structure_refinement 'SHELXL-97 (Sheldrick, 1997)'
_computing_structure_solution 'SHELXS-97 (Sheldrick, 1990)'
_diffrn_ambient_temperature 150(2)
_diffrn_measured_fraction_theta_full .981
_diffrn_measured_fraction_theta_max .981
_diffrn_measurement_device_type 'Bruker PLATFORM diffractometer/SMART 1000 CCD area detector'
_diffrn_measurement_method '\w scans'
_diffrn_radiation_monochromator graphite
_diffrn_radiation_source 'fine-focus sealed tube'
_diffrn_radiation_type MoK\a
_diffrn_radiation_wavelength 0.71073
_diffrn_reflns_av_R_equivalents 0.0395
_diffrn_reflns_av_sigmaI/netI 0.0817
_diffrn_reflns_limit_h_max 17
_diffrn_reflns_limit_h_min -16
_diffrn_reflns_limit_k_max 19
_diffrn_reflns_limit_k_min -18
_diffrn_reflns_limit_l_max 23
_diffrn_reflns_limit_l_min -23
_diffrn_reflns_number 24701
_diffrn_reflns_theta_full 30.10
_diffrn_reflns_theta_max 30.10
_diffrn_reflns_theta_min 2.06
_exptl_absorpt_coefficient_mu 0.512
_exptl_absorpt_correction_T_max 0.9749
_exptl_absorpt_correction_T_min 0.8936
_exptl_absorpt_correction_type multi-scan
_exptl_absorpt_process_details 'SADABS (Sheldrick, 1996)'
_exptl_crystal_colour colourless
_exptl_crystal_density_diffrn 1.390
_exptl_crystal_density_method 'not measured'
_exptl_crystal_description prism
_exptl_crystal_F_000 1216
_exptl_crystal_size_max 0.22
_exptl_crystal_size_mid 0.22
_exptl_crystal_size_min 0.05
_refine_diff_density_max .919
_refine_diff_density_min -1.460
_refine_diff_density_rms .113
_refine_ls_extinction_method none
_refine_ls_goodness_of_fit_ref 1.100
_refine_ls_hydrogen_treatment constr
_refine_ls_matrix_type full
_refine_ls_number_parameters 580
_refine_ls_number_reflns 16211
_refine_ls_number_restraints 0
_refine_ls_restrained_S_all 1.100
_refine_ls_R_factor_all 0.0971
_refine_ls_R_factor_gt 0.0571
_refine_ls_shift/su_max 0.002
_refine_ls_shift/su_mean 0.000
_refine_ls_structure_factor_coef Fsqd
_refine_ls_weighting_details 'calc w=1/[\s^2^(Fo^2^)+(0.0756P)^2^+0.0000P] where P=(Fo^2^+2Fc^2^)/3'
_refine_ls_weighting_scheme calc
_refine_ls_wR_factor_gt 0.1369
_refine_ls_wR_factor_ref 0.1569
_reflns_number_gt 10982
_reflns_number_total 16211
_reflns_threshold_expression >2sigma(I)
_cod_data_source_file om9006278_si_002.cif
_cod_data_source_block 3.THF
_cod_original_cell_volume 2808.5(10)
_cod_original_sg_symbol_H-M P-1
_cod_database_code 4070143

loop_
_symmetry_equiv_pos_as_xyz
'x, y, z'
'-x, -y, -z'

loop_
_atom_site_label
_atom_site_type_symbol
_atom_site_fract_x
_atom_site_fract_y
_atom_site_fract_z
_atom_site_U_iso_or_equiv
_atom_site_adp_type
_atom_site_occupancy
_atom_site_symmetry_multiplicity
_atom_site_calc_flag
_atom_site_refinement_flags
S1 S 0.69838(7) 0.28218(7) 0.68858(5) 0.03188(19) Uani 1 1 d .
O1 O 0.6100(2) 0.2843(2) 0.64404(18) 0.0619(9) Uani 1 1 d .
O2 O 0.7668(2) 0.19156(19) 0.68746(16) 0.0447(7) Uani 1 1 d .
O3 O 0.7571(2) 0.3629(2) 0.67817(18) 0.0526(7) Uani 1 1 d .
C10 C 0.6303(3) 0.2915(3) 0.7969(2) 0.0335(8) Uani 1 1 d .
F1 F 0.70168(19) 0.2816(2) 0.84838(14) 0.0594(7) Uani 1 1 d .
F2 F 0.56858(19) 0.37533(17) 0.81194(16) 0.0601(7) Uani 1 1 d .
F3 F 0.5640(2) 0.22557(19) 0.81618(15) 0.0614(7) Uani 1 1 d .
O5 O 0.9196(2) 0.7752(2) 1.1718(2) 0.0656(10) Uani 1 1 d .
C4 C 0.8575(3) 0.8643(3) 1.1961(3) 0.0575(12) Uani 1 1 d .
H4A H 0.7925 0.8550 1.2383 0.069 Uiso 1 1 calc R
H4B H 0.8318 0.8981 1.1475 0.069 Uiso 1 1 calc R
C5 C 1.0327(3) 0.7783(3) 1.1725(3) 0.0536(11) Uani 1 1 d .
H5A H 1.0776 0.7547 1.1192 0.064 Uiso 1 1 calc R
H5B H 1.0574 0.7380 1.2182 0.064 Uiso 1 1 calc R
C6 C 1.0442(3) 0.8809(3) 1.1850(3) 0.0533(11) Uani 1 1 d .
H6A H 1.0619 0.9143 1.1312 0.064 Uiso 1 1 calc R
H6B H 1.1015 0.8865 1.2189 0.064 Uiso 1 1 calc R
Pd1 Pd -0.164300(17) 0.741955(17) 0.737118(13) 0.02133(8) Uani 1 1 d .
P1 P -0.35118(6) 0.74118(6) 0.72809(5) 0.02162(17) Uani 1 1 d .
N1 N 0.0693(2) 0.6530(2) 0.58988(16) 0.0272(6) Uani 1 1 d .
C1 C 0.1115(3) 0.6706(3) 0.5067(2) 0.0311(7) Uani 1 1 d .
H1B H 0.1733 0.6334 0.4752 0.037 Uiso 1 1 calc R
P2 P -0.04312(6) 0.72763(6) 0.62810(5) 0.02456(18) Uani 1 1 d .
N2 N -0.0348(2) 0.78464(19) 0.53694(16) 0.0260(6) Uani 1 1 d .
C2 C 0.0528(3) 0.7469(3) 0.4774(2) 0.0323(8) Uani 1 1 d .
H2B H 0.0691 0.7720 0.4227 0.039 Uiso 1 1 calc R
P3 P -0.13117(6) 0.75811(6) 0.87413(5) 0.02406(18) Uani 1 1 d .
C3 C 0.9301(4) 0.9198(4) 1.2309(3) 0.0675(14) Uani 1 1 d .
H3A H 0.9245 0.9091 1.2916 0.081 Uiso 1 1 calc R
H3B H 0.9122 0.9889 1.2199 0.081 Uiso 1 1 calc R
C11 C -0.37776(16) 0.68227(14) 0.63646(10) 0.0238(6) Uani 1 1 d G
C12 C -0.34613(17) 0.58444(13) 0.62744(11) 0.0300(7) Uani 1 1 d G
H12A H -0.3120 0.5490 0.6686 0.036 Uiso 1 1 calc R
C13 C -0.36441(18) 0.53845(11) 0.55814(14) 0.0378(9) Uani 1 1 d G
H13A H -0.3428 0.4716 0.5520 0.045 Uiso 1 1 calc R
C14 C -0.41432(18) 0.59029(16) 0.49786(11) 0.0384(9) Uani 1 1 d G
H14A H -0.4268 0.5589 0.4505 0.046 Uiso 1 1 calc R
C15 C -0.44595(17) 0.68811(15) 0.50687(11) 0.0352(8) Uani 1 1 d G
H15A H -0.4801 0.7235 0.4657 0.042 Uiso 1 1 calc R
C16 C -0.42767(17) 0.73410(11) 0.57617(12) 0.0294(7) Uani 1 1 d G
H16A H -0.4493 0.8010 0.5823 0.035 Uiso 1 1 calc R
C21 C -0.42761(14) 0.86084(11) 0.72504(13) 0.0240(6) Uani 1 1 d G
C22 C -0.54183(14) 0.87527(12) 0.74106(13) 0.0297(7) Uani 1 1 d G
H22A H -0.5814 0.8224 0.7538 0.036 Uiso 1 1 calc R
C23 C -0.59815(12) 0.96703(15) 0.73844(14) 0.0366(8) Uani 1 1 d G
H23A H -0.6762 0.9769 0.7494 0.044 Uiso 1 1 calc R
C24 C -0.54025(17) 1.04436(11) 0.71980(14) 0.0371(8) Uani 1 1 d G
H24A H -0.5787 1.1071 0.7180 0.045 Uiso 1 1 calc R
C25 C -0.42602(17) 1.02993(12) 0.70377(14) 0.0377(8) Uani 1 1 d G
H25A H -0.3864 1.0828 0.6910 0.045 Uiso 1 1 calc R
C26 C -0.36970(12) 0.93817(15) 0.70639(13) 0.0317(7) Uani 1 1 d G
H26A H -0.2916 0.9283 0.6954 0.038 Uiso 1 1 calc R
C31 C -0.43488(15) 0.68969(14) 0.81818(10) 0.0224(6) Uani 1 1 d G
C32 C -0.48648(17) 0.60897(14) 0.81602(10) 0.0307(7) Uani 1 1 d G
H32A H -0.4818 0.5771 0.7649 0.037 Uiso 1 1 calc R
C33 C -0.54490(17) 0.57490(13) 0.88860(13) 0.0390(8) Uani 1 1 d G
H33A H -0.5802 0.5197 0.8871 0.047 Uiso 1 1 calc R
C34 C -0.55172(17) 0.62156(16) 0.96333(11) 0.0365(8) Uani 1 1 d G
H34A H -0.5916 0.5983 1.0129 0.044 Uiso 1 1 calc R
C35 C -0.50012(18) 0.70229(16) 0.96549(10) 0.0370(8) Uani 1 1 d G
H35A H -0.5048 0.7342 1.0166 0.044 Uiso 1 1 calc R
C36 C -0.44171(16) 0.73635(13) 0.89292(12) 0.0309(7) Uani 1 1 d G
H36A H -0.4064 0.7915 0.8944 0.037 Uiso 1 1 calc R
C41 C 0.12534(15) 0.58287(13) 0.63836(12) 0.0268(7) Uani 1 1 d G
C42 C 0.22955(15) 0.59447(13) 0.65248(13) 0.0316(8) Uani 1 1 d G
C43 C 0.28742(12) 0.52513(16) 0.69635(14) 0.0375(9) Uani 1 1 d G
H43A H 0.3586 0.5331 0.7060 0.045 Uiso 1 1 calc R
C44 C 0.24108(16) 0.44418(14) 0.72609(13) 0.0369(9) Uani 1 1 d G
C45 C 0.13687(16) 0.43257(12) 0.71197(13) 0.0318(7) Uani 1 1 d G
H45A H 0.1052 0.3772 0.7323 0.038 Uiso 1 1 calc R
C46 C 0.07900(12) 0.50191(15) 0.66811(13) 0.0291(7) Uani 1 1 d G
C47 C -0.0341(3) 0.4861(3) 0.6515(2) 0.0393(9) Uani 1 1 d .
H47A H -0.0531 0.4257 0.6771 0.059 Uiso 1 1 calc R
H47B H -0.0327 0.4837 0.5914 0.059 Uiso 1 1 calc R
H47C H -0.0891 0.5387 0.6753 0.059 Uiso 1 1 calc R
C48 C 0.2797(3) 0.6840(3) 0.6241(3) 0.0470(10) Uani 1 1 d .
H48A H 0.2299 0.7256 0.5939 0.071 Uiso 1 1 calc R
H48B H 0.3503 0.6666 0.5875 0.071 Uiso 1 1 calc R
H48C H 0.2915 0.7178 0.6726 0.071 Uiso 1 1 calc R
C49 C 0.3072(3) 0.3653(3) 0.7687(3) 0.0527(11) Uani 1 1 d .
H49A H 0.3781 0.3849 0.7741 0.079 Uiso 1 1 calc R
H49B H 0.3198 0.3070 0.7355 0.079 Uiso 1 1 calc R
H49C H 0.2666 0.3530 0.8240 0.079 Uiso 1 1 calc R
C51 C -0.11588(15) 0.86138(13) 0.52072(13) 0.0272(7) Uani 1 1 d G
C52 C -0.18918(17) 0.84653(12) 0.46870(13) 0.0289(7) Uani 1 1 d G
C53 C -0.27009(16) 0.91999(15) 0.45386(13) 0.0348(8) Uani 1 1 d G
H53A H -0.3202 0.9098 0.4183 0.042 Uiso 1 1 calc R
C54 C -0.27770(17) 1.00829(13) 0.49103(14) 0.0369(8) Uani 1 1 d G
C55 C -0.20440(19) 1.02315(12) 0.54305(14) 0.0384(9) Uani 1 1 d G
H55A H -0.2096 1.0835 0.5685 0.046 Uiso 1 1 calc R
C56 C -0.12349(16) 0.94969(15) 0.55790(12) 0.0325(8) Uani 1 1 d G
C57 C -0.0457(3) 0.9680(3) 0.6176(2) 0.0433(9) Uani 1 1 d .
H57A H -0.0638 1.0339 0.6374 0.065 Uiso 1 1 calc R
H57B H 0.0304 0.9577 0.5884 0.065 Uiso 1 1 calc R
H57C H -0.0543 0.9239 0.6651 0.065 Uiso 1 1 calc R
C58 C -0.1824(3) 0.7496(3) 0.4286(2) 0.0378(8) Uani 1 1 d .
H58A H -0.2398 0.7519 0.3941 0.057 Uiso 1 1 calc R
H58B H -0.1931 0.7007 0.4720 0.057 Uiso 1 1 calc R
H58C H -0.1101 0.7339 0.3939 0.057 Uiso 1 1 calc R
C59 C -0.3689(4) 1.0865(3) 0.4776(3) 0.0550(12) Uani 1 1 d .
H59A H -0.4125 1.0641 0.4395 0.083 Uiso 1 1 calc R
H59B H -0.3371 1.1429 0.4538 0.083 Uiso 1 1 calc R
H59C H -0.4163 1.1032 0.5310 0.083 Uiso 1 1 calc R
C61 C -0.22468(15) 0.85188(14) 0.93533(12) 0.0283(7) Uani 1 1 d G
C62 C -0.28228(18) 0.83711(14) 1.01438(12) 0.0369(9) Uani 1 1 d G
H62A H -0.2720 0.7764 1.0406 0.044 Uiso 1 1 calc R
C63 C -0.35487(17) 0.91121(19) 1.05506(11) 0.0500(12) Uani 1 1 d G
H63A H -0.3942 0.9011 1.1091 0.060 Uiso 1 1 calc R
C64 C -0.36985(17) 1.00008(16) 1.01669(16) 0.0514(12) Uani 1 1 d G
H64A H -0.4195 1.0507 1.0445 0.062 Uiso 1 1 calc R
C65 C -0.31225(19) 1.01484(13) 0.93764(16) 0.0503(11) Uani 1 1 d G
H65A H -0.3225 1.0756 0.9114 0.060 Uiso 1 1 calc R
C66 C -0.23966(17) 0.94074(16) 0.89696(12) 0.0381(9) Uani 1 1 d G
H66A H -0.2003 0.9508 0.8429 0.046 Uiso 1 1 calc R
C71 C -0.14329(17) 0.64668(13) 0.93194(13) 0.0283(7) Uani 1 1 d G
C72 C -0.18328(19) 0.57544(17) 0.89401(12) 0.0386(8) Uani 1 1 d G
H72A H -0.2032 0.5863 0.8406 0.046 Uiso 1 1 calc R
C73 C -0.1941(2) 0.48833(15) 0.93425(18) 0.0521(11) Uani 1 1 d G
H73A H -0.2214 0.4396 0.9083 0.063 Uiso 1 1 calc R
C74 C -0.1649(2) 0.47246(15) 1.01243(17) 0.0549(12) Uani 1 1 d G
H74A H -0.1722 0.4129 1.0399 0.066 Uiso 1 1 calc R
C75 C -0.1249(2) 0.5437(2) 1.05036(12) 0.0545(12) Uani 1 1 d G
H75A H -0.1049 0.5329 1.1038 0.065 Uiso 1 1 calc R
C76 C -0.11408(18) 0.63081(17) 1.01011(13) 0.0392(9) Uani 1 1 d G
H76A H -0.0868 0.6795 1.0360 0.047 Uiso 1 1 calc R
C81 C 0.00608(12) 0.78472(16) 0.88585(14) 0.0266(7) Uani 1 1 d G
C82 C 0.09629(15) 0.73004(15) 0.83983(13) 0.0325(8) Uani 1 1 d G
H82A H 0.0856 0.6818 0.8040 0.039 Uiso 1 1 calc R
C83 C 0.20209(13) 0.74595(17) 0.84623(14) 0.0392(9) Uani 1 1 d G
H83A H 0.2638 0.7086 0.8148 0.047 Uiso 1 1 calc R
C84 C 0.21768(12) 0.81654(19) 0.89865(15) 0.0418(9) Uani 1 1 d G
H84A H 0.2900 0.8274 0.9030 0.050 Uiso 1 1 calc R
C85 C 0.12746(17) 0.87123(18) 0.94466(16) 0.0509(12) Uani 1 1 d G
H85A H 0.1381 0.9195 0.9805 0.061 Uiso 1 1 calc R
C86 C 0.02166(14) 0.85532(17) 0.93827(15) 0.0446(10) Uani 1 1 d G
H86A H -0.0400 0.8927 0.9697 0.054 Uiso 1 1 calc R

loop_
_atom_site_aniso_label
_atom_site_aniso_U_11
_atom_site_aniso_U_22
_atom_site_aniso_U_33
_atom_site_aniso_U_23
_atom_site_aniso_U_13
_atom_site_aniso_U_12
S1 0.0367(4) 0.0335(5) 0.0250(4) -0.0003(4) -0.0010(3) -0.0087(4)
O1 0.0648(19) 0.084(2) 0.0431(17) -0.0011(17) -0.0263(15) -0.0101(17)
O2 0.0472(15) 0.0395(16) 0.0414(15) -0.0112(13) 0.0053(12) 0.0014(12)
O3 0.0601(17) 0.0423(17) 0.0524(17) 0.0009(14) 0.0133(14) -0.0253(14)
C10 0.0328(17) 0.034(2) 0.0315(18) -0.0085(16) 0.0027(14) -0.0038(15)
F1 0.0584(15) 0.086(2) 0.0323(12) -0.0125(13) -0.0098(11) 0.0001(14)
F2 0.0555(14) 0.0491(15) 0.0656(17) -0.0209(13) 0.0088(12) 0.0090(12)
F3 0.0675(16) 0.0605(17) 0.0525(15) -0.0047(13) 0.0214(12) -0.0339(13)
O5 0.0425(16) 0.053(2) 0.102(3) -0.0222(19) -0.0100(16) -0.0058(14)
C4 0.043(2) 0.056(3) 0.074(3) -0.015(3) -0.012(2) -0.003(2)
C5 0.038(2) 0.054(3) 0.071(3) 0.004(2) -0.017(2) -0.0054(19)
C6 0.052(2) 0.064(3) 0.048(2) 0.004(2) -0.012(2) -0.020(2)
Pd1 0.01861(11) 0.02718(14) 0.01793(12) -0.00146(9) -0.00107(8) -0.00442(9)
P1 0.0196(3) 0.0250(4) 0.0203(4) -0.0014(3) -0.0020(3) -0.0045(3)
N1 0.0231(12) 0.0337(16) 0.0238(13) -0.0004(12) -0.0007(10) -0.0039(11)
C1 0.0273(16) 0.036(2) 0.0266(17) -0.0038(15) 0.0034(13) -0.0016(14)
P2 0.0204(4) 0.0319(5) 0.0196(4) -0.0015(3) 0.0017(3) -0.0033(3)
N2 0.0263(13) 0.0285(15) 0.0217(13) -0.0020(11) 0.0008(10) -0.0039(11)
C2 0.0305(16) 0.043(2) 0.0211(16) -0.0014(15) 0.0044(13) -0.0088(15)
P3 0.0219(4) 0.0305(5) 0.0205(4) -0.0023(3) -0.0029(3) -0.0062(3)
C3 0.057(3) 0.059(3) 0.090(4) -0.016(3) -0.016(3) -0.011(2)
C11 0.0205(14) 0.0293(17) 0.0223(15) -0.0034(13) -0.0033(11) -0.0053(12)
C12 0.0281(16) 0.0291(18) 0.0332(18) -0.0035(15) -0.0063(13) -0.0031(13)
C13 0.0365(18) 0.035(2) 0.040(2) -0.0165(17) -0.0014(15) -0.0008(15)
C14 0.0311(17) 0.050(2) 0.035(2) -0.0185(18) -0.0038(15) -0.0061(16)
C15 0.0305(17) 0.049(2) 0.0265(17) -0.0041(16) -0.0078(14) -0.0021(16)
C16 0.0280(15) 0.0347(19) 0.0250(16) -0.0036(14) -0.0049(13) -0.0010(14)
C21 0.0252(14) 0.0268(17) 0.0197(14) -0.0038(13) -0.0019(11) -0.0045(12)
C22 0.0248(15) 0.0290(18) 0.0344(18) -0.0047(15) -0.0012(13) -0.0040(13)
C23 0.0355(18) 0.032(2) 0.039(2) -0.0067(16) -0.0057(15) 0.0080(15)
C24 0.052(2) 0.0234(18) 0.0325(19) -0.0048(15) -0.0046(16) 0.0034(16)
C25 0.050(2) 0.0256(18) 0.036(2) -0.0002(16) 0.0002(16) -0.0101(16)
C26 0.0316(17) 0.0324(19) 0.0300(17) 0.0014(15) -0.0009(14) -0.0069(14)
C31 0.0157(13) 0.0282(17) 0.0230(15) 0.0005(13) -0.0005(11) -0.0048(11)
C32 0.0329(16) 0.0286(18) 0.0309(18) 0.0001(14) -0.0030(14) -0.0086(14)
C33 0.0401(19) 0.034(2) 0.041(2) 0.0018(17) 0.0039(16) -0.0109(16)
C34 0.0342(18) 0.040(2) 0.0322(19) 0.0115(16) 0.0034(14) -0.0098(15)
C35 0.0361(18) 0.050(2) 0.0242(17) -0.0034(16) 0.0021(14) -0.0098(16)
C36 0.0304(16) 0.040(2) 0.0235(16) -0.0026(15) -0.0024(13) -0.0124(14)
C41 0.0232(14) 0.0326(18) 0.0234(15) -0.0039(14) -0.0012(12) -0.0020(13)
C42 0.0227(15) 0.041(2) 0.0302(18) -0.0063(15) -0.0001(13) -0.0055(14)
C43 0.0239(16) 0.052(2) 0.0366(19) -0.0112(18) -0.0075(14) 0.0001(16)
C44 0.0349(18) 0.041(2) 0.0336(19) -0.0120(17) -0.0108(15) 0.0084(16)
C45 0.0360(18) 0.0289(18) 0.0307(18) -0.0048(15) -0.0059(14) -0.0032(14)
C46 0.0270(15) 0.0305(18) 0.0296(17) -0.0083(15) -0.0027(13) -0.0036(13)
C47 0.0321(18) 0.034(2) 0.053(2) -0.0033(18) -0.0075(16) -0.0072(15)
C48 0.0339(19) 0.062(3) 0.050(2) 0.000(2) -0.0095(17) -0.0224(18)
C49 0.055(2) 0.050(3) 0.053(3) -0.009(2) -0.022(2) 0.012(2)
C51 0.0301(16) 0.0285(17) 0.0206(15) 0.0003(13) 0.0025(12) -0.0041(13)
C52 0.0340(17) 0.0257(17) 0.0242(16) 0.0001(13) 0.0018(13) -0.0026(13)
C53 0.0425(19) 0.033(2) 0.0284(18) 0.0006(15) -0.0076(15) -0.0011(16)
C54 0.047(2) 0.0284(19) 0.0301(18) 0.0045(15) 0.0013(15) 0.0026(16)
C55 0.054(2) 0.0255(18) 0.0307(19) -0.0037(15) 0.0081(16) -0.0057(16)
C56 0.0404(18) 0.0328(19) 0.0222(16) -0.0002(14) 0.0059(14) -0.0119(15)
C57 0.054(2) 0.042(2) 0.035(2) -0.0079(18) 0.0000(17) -0.0194(18)
C58 0.044(2) 0.035(2) 0.036(2) -0.0058(16) -0.0118(16) -0.0036(16)
C59 0.072(3) 0.035(2) 0.052(3) 0.006(2) -0.010(2) 0.012(2)
C61 0.0245(15) 0.0354(19) 0.0267(16) -0.0097(15) -0.0049(12) -0.0071(13)
C62 0.0334(18) 0.049(2) 0.0272(17) -0.0091(17) -0.0032(14) -0.0006(16)
C63 0.0300(18) 0.079(3) 0.040(2) -0.026(2) -0.0017(16) -0.0027(19)
C64 0.0255(18) 0.059(3) 0.070(3) -0.037(2) -0.0130(18) 0.0070(18)
C65 0.037(2) 0.036(2) 0.079(3) -0.012(2) -0.018(2) 0.0022(17)
C66 0.0357(18) 0.035(2) 0.045(2) -0.0072(17) -0.0066(16) -0.0086(15)
C71 0.0220(14) 0.0348(19) 0.0256(16) 0.0006(14) 0.0010(12) -0.0015(13)
C72 0.0376(18) 0.037(2) 0.043(2) 0.0057(17) -0.0068(16) -0.0134(16)
C73 0.040(2) 0.044(3) 0.076(3) 0.014(2) -0.014(2) -0.0156(18)
C74 0.043(2) 0.050(3) 0.067(3) 0.029(2) 0.002(2) -0.0078(19)
C75 0.049(2) 0.069(3) 0.036(2) 0.023(2) -0.0005(18) 0.012(2)
C76 0.0364(19) 0.050(2) 0.0281(18) 0.0045(17) -0.0028(15) 0.0015(17)
C81 0.0261(15) 0.0326(18) 0.0235(15) 0.0008(14) -0.0085(12) -0.0074(13)
C82 0.0283(16) 0.038(2) 0.0308(17) -0.0042(15) -0.0035(13) -0.0040(14)
C83 0.0233(16) 0.050(2) 0.042(2) -0.0010(18) -0.0015(14) -0.0016(15)
C84 0.0262(17) 0.064(3) 0.040(2) 0.0005(19) -0.0085(15) -0.0172(17)
C85 0.036(2) 0.074(3) 0.047(2) -0.024(2) -0.0073(17) -0.020(2)
C86 0.0301(18) 0.061(3) 0.045(2) -0.021(2) -0.0028(16) -0.0119(17)

loop_
_atom_type_symbol
_atom_type_description
_atom_type_scat_dispersion_real
_atom_type_scat_dispersion_imag
_atom_type_scat_source
C C .0033 .0016 'International Tables Vol C Tables 4.2.6.8 and 6.1.1.4'
H H .0000 .0000 'International Tables Vol C Tables 4.2.6.8 and 6.1.1.4'
N N .0061 .0033 'International Tables Vol C Tables 4.2.6.8 and 6.1.1.4'
O O .0106 .0060 'International Tables Vol C Tables 4.2.6.8 and 6.1.1.4'
F F .0171 .0103 'International Tables Vol C Tables 4.2.6.8 and 6.1.1.4'
P P .1023 .0942 'International Tables Vol C Tables 4.2.6.8 and 6.1.1.4'
S S .1246 .1234 'International Tables Vol C Tables 4.2.6.8 and 6.1.1.4'
Pd Pd -.9988 1.0072 'International Tables Vol C Tables 4.2.6.8 and 6.1.1.4'

loop_
_geom_angle_atom_site_label_1
_geom_angle_atom_site_label_2
_geom_angle_atom_site_label_3
_geom_angle
O1 S1 O3 116.5(2)
O1 S1 O2 114.36(18)
O3 S1 O2 114.48(17)
O1 S1 C10 103.45(18)
O3 S1 C10 102.87(16)
O2 S1 C10 102.52(17)
F1 C10 F2 107.6(3)
F1 C10 F3 107.9(3)
F2 C10 F3 106.6(3)
F1 C10 S1 111.7(2)
F2 C10 S1 111.5(3)
F3 C10 S1 111.3(2)
C4 O5 C5 110.3(3)
O5 C4 C3 106.9(3)
O5 C4 H4A 110.3
C3 C4 H4A 110.3
O5 C4 H4B 110.3
C3 C4 H4B 110.3
H4A C4 H4B 108.6
O5 C5 C6 106.4(3)
O5 C5 H5A 110.4
C6 C5 H5A 110.4
O5 C5 H5B 110.4
C6 C5 H5B 110.4
H5A C5 H5B 108.6
C5 C6 C3 102.1(4)
C5 C6 H6A 111.4
C3 C6 H6A 111.4
C5 C6 H6B 111.4
C3 C6 H6B 111.4
H6A C6 H6B 109.2
P2 Pd1 P1 120.12(4)
P2 Pd1 P3 125.84(3)
P1 Pd1 P3 114.04(4)
C21 P1 C11 104.12(10)
C21 P1 C31 100.48(10)
C11 P1 C31 105.69(10)
C21 P1 Pd1 113.19(8)
C11 P1 Pd1 115.76(8)
C31 P1 Pd1 115.86(8)
C1 N1 C41 121.6(2)
C1 N1 P2 114.0(2)
C41 N1 P2 124.19(19)
C2 C1 N1 110.8(3)
C2 C1 H1B 124.6
N1 C1 H1B 124.6
N2 P2 N1 89.38(13)
N2 P2 Pd1 131.82(10)
N1 P2 Pd1 138.37(11)
C2 N2 C51 123.5(3)
C2 N2 P2 114.3(2)
C51 N2 P2 122.09(18)
C1 C2 N2 111.5(3)
C1 C2 H2B 124.2
N2 C2 H2B 124.2
C71 P3 C61 106.82(11)
C71 P3 C81 103.40(11)
C61 P3 C81 103.22(10)
C71 P3 Pd1 110.34(8)
C61 P3 Pd1 114.76(8)
C81 P3 Pd1 117.20(8)
C4 C3 C6 103.1(4)
C4 C3 H3A 111.1
C6 C3 H3A 111.1
C4 C3 H3B 111.1
C6 C3 H3B 111.1
H3A C3 H3B 109.1
C12 C11 C16 120.0
C12 C11 P1 118.98(11)
C16 C11 P1 121.02(11)
C11 C12 C13 120.0
C11 C12 H12A 120.0
C13 C12 H12A 120.0
C14 C13 C12 120.0
C14 C13 H13A 120.0
C12 C13 H13A 120.0
C15 C14 C13 120.0
C15 C14 H14A 120.0
C13 C14 H14A 120.0
C14 C15 C16 120.0
C14 C15 H15A 120.0
C16 C15 H15A 120.0
C15 C16 C11 120.0
C15 C16 H16A 120.0
C11 C16 H16A 120.0
C22 C21 C26 120.0
C22 C21 P1 121.06(12)
C26 C21 P1 118.94(11)
C21 C22 C23 120.0
C21 C22 H22A 120.0
C23 C22 H22A 120.0
C24 C23 C22 120.0
C24 C23 H23A 120.0
C22 C23 H23A 120.0
C23 C24 C25 120.0
C23 C24 H24A 120.0
C25 C24 H24A 120.0
C24 C25 C26 120.0
C24 C25 H25A 120.0
C26 C25 H25A 120.0
C25 C26 C21 120.0
C25 C26 H26A 120.0
C21 C26 H26A 120.0
C32 C31 C36 120.0
C32 C31 P1 125.06(11)
C36 C31 P1 114.91(11)
C33 C32 C31 120.0
C33 C32 H32A 120.0
C31 C32 H32A 120.0
C34 C33 C32 120.0
C34 C33 H33A 120.0
C32 C33 H33A 120.0
C33 C34 C35 120.0
C33 C34 H34A 120.0
C35 C34 H34A 120.0
C36 C35 C34 120.0
C36 C35 H35A 120.0
C34 C35 H35A 120.0
C35 C36 C31 120.0
C35 C36 H36A 120.0
C31 C36 H36A 120.0
C42 C41 C46 120.0
C42 C41 N1 119.02(17)
C46 C41 N1 120.92(17)
C41 C42 C43 120.0
C41 C42 C48 121.0(2)
C43 C42 C48 118.9(2)
C44 C43 C42 120.0
C44 C43 H43A 120.0
C42 C43 H43A 120.0
C43 C44 C45 120.0
C43 C44 C49 120.0(2)
C45 C44 C49 119.8(2)
C46 C45 C44 120.0
C46 C45 H45A 120.0
C44 C45 H45A 120.0
C45 C46 C41 120.0
C45 C46 C47 118.9(2)
C41 C46 C47 121.1(2)
C46 C47 H47A 109.5
C46 C47 H47B 109.5
H47A C47 H47B 109.5
C46 C47 H47C 109.5
H47A C47 H47C 109.5
H47B C47 H47C 109.5
C42 C48 H48A 109.5
C42 C48 H48B 109.5
H48A C48 H48B 109.5
C42 C48 H48C 109.5
H48A C48 H48C 109.5
H48B C48 H48C 109.5
C44 C49 H49A 109.5
C44 C49 H49B 109.5
H49A C49 H49B 109.5
C44 C49 H49C 109.5
H49A C49 H49C 109.5
H49B C49 H49C 109.5
C52 C51 C56 120.0
C52 C51 N2 119.40(17)
C56 C51 N2 120.58(17)
C53 C52 C51 120.0
C53 C52 C58 119.62(18)
C51 C52 C58 120.38(18)
C52 C53 C54 120.0
C52 C53 H53A 120.0
C54 C53 H53A 120.0
C53 C54 C55 120.0
C53 C54 C59 119.7(2)
C55 C54 C59 120.2(2)
C56 C55 C54 120.0
C56 C55 H55A 120.0
C54 C55 H55A 120.0
C55 C56 C51 120.0
C55 C56 C57 118.5(2)
C51 C56 C57 121.5(2)
C56 C57 H57A 109.5
C56 C57 H57B 109.5
H57A C57 H57B 109.5
C56 C57 H57C 109.5
H57A C57 H57C 109.5
H57B C57 H57C 109.5
C52 C58 H58A 109.5
C52 C58 H58B 109.5
H58A C58 H58B 109.5
C52 C58 H58C 109.5
H58A C58 H58C 109.5
H58B C58 H58C 109.5
C54 C59 H59A 109.5
C54 C59 H59B 109.5
H59A C59 H59B 109.5
C54 C59 H59C 109.5
H59A C59 H59C 109.5
H59B C59 H59C 109.5
C62 C61 C66 120.0
C62 C61 P3 123.75(13)
C66 C61 P3 116.20(13)
C61 C62 C63 120.0
C61 C62 H62A 120.0
C63 C62 H62A 120.0
C62 C63 C64 120.0
C62 C63 H63A 120.0
C64 C63 H63A 120.0
C65 C64 C63 120.0
C65 C64 H64A 120.0
C63 C64 H64A 120.0
C66 C65 C64 120.0
C66 C65 H65A 120.0
C64 C65 H65A 120.0
C65 C66 C61 120.0
C65 C66 H66A 120.0
C61 C66 H66A 120.0
C72 C71 C76 120.0
C72 C71 P3 116.86(14)
C76 C71 P3 123.14(14)
C73 C72 C71 120.0
C73 C72 H72A 120.0
C71 C72 H72A 120.0
C72 C73 C74 120.0
C72 C73 H73A 120.0
C74 C73 H73A 120.0
C75 C74 C73 120.0
C75 C74 H74A 120.0
C73 C74 H74A 120.0
C74 C75 C76 120.0
C74 C75 H75A 120.0
C76 C75 H75A 120.0
C75 C76 C71 120.0
C75 C76 H76A 120.0
C71 C76 H76A 120.0
C82 C81 C86 120.0
C82 C81 P3 117.07(11)
C86 C81 P3 122.93(11)
C83 C82 C81 120.0
C83 C82 H82A 120.0
C81 C82 H82A 120.0
C84 C83 C82 120.0
C84 C83 H83A 120.0
C82 C83 H83A 120.0
C85 C84 C83 120.0
C85 C84 H84A 120.0
C83 C84 H84A 120.0
C84 C85 C86 120.0
C84 C85 H85A 120.0
C86 C85 H85A 120.0
C85 C86 C81 120.0
C85 C86 H86A 120.0
C81 C86 H86A 120.0

loop_
_geom_bond_atom_site_label_1
_geom_bond_atom_site_label_2
_geom_bond_distance
S1 O1 1.417(3)
S1 O3 1.430(3)
S1 O2 1.436(3)
S1 C10 1.827(3)
C10 F1 1.316(4)
C10 F2 1.325(4)
C10 F3 1.326(4)
O5 C4 1.413(5)
O5 C5 1.419(5)
C4 C3 1.470(6)
C4 H4A 0.9900
C4 H4B 0.9900
C5 C6 1.501(6)
C5 H5A 0.9900
C5 H5B 0.9900
C6 C3 1.527(6)
C6 H6A 0.9900
C6 H6B 0.9900
Pd1 P2 2.1228(11)
Pd1 P1 2.3609(9)
Pd1 P3 2.3678(9)
P1 C21 1.8267(17)
P1 C11 1.8355(16)
P1 C31 1.8438(18)
N1 C1 1.397(4)
N1 C41 1.430(3)
N1 P2 1.673(3)
C1 C2 1.341(5)
C1 H1B 0.9500
P2 N2 1.665(3)
N2 C2 1.389(4)
N2 C51 1.428(3)
C2 H2B 0.9500
P3 C71 1.822(2)
P3 C61 1.8357(18)
P3 C81 1.8441(16)
C3 H3A 0.9900
C3 H3B 0.9900
C11 C12 1.3900
C11 C16 1.3900
C12 C13 1.3900
C12 H12A 0.9500
C13 C14 1.3900
C13 H13A 0.9500
C14 C15 1.3900
C14 H14A 0.9500
C15 C16 1.3900
C15 H15A 0.9500
C16 H16A 0.9500
C21 C22 1.3900
C21 C26 1.3900
C22 C23 1.3900
C22 H22A 0.9500
C23 C24 1.3900
C23 H23A 0.9500
C24 C25 1.3900
C24 H24A 0.9500
C25 C26 1.3900
C25 H25A 0.9500
C26 H26A 0.9500
C31 C32 1.3900
C31 C36 1.3900
C32 C33 1.3900
C32 H32A 0.9500
C33 C34 1.3900
C33 H33A 0.9500
C34 C35 1.3900
C34 H34A 0.9500
C35 C36 1.3900
C35 H35A 0.9500
C36 H36A 0.9500
C41 C42 1.3900
C41 C46 1.3900
C42 C43 1.3900
C42 C48 1.514(4)
C43 C44 1.3900
C43 H43A 0.9500
C44 C45 1.3900
C44 C49 1.517(4)
C45 C46 1.3900
C45 H45A 0.9500
C46 C47 1.528(4)
C47 H47A 0.9800
C47 H47B 0.9800
C47 H47C 0.9800
C48 H48A 0.9800
C48 H48B 0.9800
C48 H48C 0.9800
C49 H49A 0.9800
C49 H49B 0.9800
C49 H49C 0.9800
C51 C52 1.3900
C51 C56 1.3900
C52 C53 1.3900
C52 C58 1.523(4)
C53 C54 1.3900
C53 H53A 0.9500
C54 C55 1.3900
C54 C59 1.512(4)
C55 C56 1.3900
C55 H55A 0.9500
C56 C57 1.539(4)
C57 H57A 0.9800
C57 H57B 0.9800
C57 H57C 0.9800
C58 H58A 0.9800
C58 H58B 0.9800
C58 H58C 0.9800
C59 H59A 0.9800
C59 H59B 0.9800
C59 H59C 0.9800
C61 C62 1.3900
C61 C66 1.3900
C62 C63 1.3900
C62 H62A 0.9500
C63 C64 1.3900
C63 H63A 0.9500
C64 C65 1.3900
C64 H64A 0.9500
C65 C66 1.3900
C65 H65A 0.9500
C66 H66A 0.9500
C71 C72 1.3900
C71 C76 1.3900
C72 C73 1.3900
C72 H72A 0.9500
C73 C74 1.3900
C73 H73A 0.9500
C74 C75 1.3900
C74 H74A 0.9500
C75 C76 1.3900
C75 H75A 0.9500
C76 H76A 0.9500
C81 C82 1.3900
C81 C86 1.3900
C82 C83 1.3900
C82 H82A 0.9500
C83 C84 1.3900
C83 H83A 0.9500
C84 C85 1.3900
C84 H84A 0.9500
C85 C86 1.3900
C85 H85A 0.9500
C86 H86A 0.9500

loop_
_geom_torsion_atom_site_label_1
_geom_torsion_atom_site_label_2
_geom_torsion_atom_site_label_3
_geom_torsion_atom_site_label_4
_geom_torsion
O1 S1 C10 F1 174.0(3)
O3 S1 C10 F1 -64.3(3)
O2 S1 C10 F1 54.8(3)
O1 S1 C10 F2 -65.6(3)
O3 S1 C10 F2 56.2(3)
O2 S1 C10 F2 175.3(2)
O1 S1 C10 F3 53.3(3)
O3 S1 C10 F3 175.0(3)
O2 S1 C10 F3 -65.9(3)
C5 O5 C4 C3 -12.5(6)
C4 O5 C5 C6 -9.4(5)
O5 C5 C6 C3 26.3(5)
P2 Pd1 P1 C21 -96.73(9)
P3 Pd1 P1 C21 83.81(9)
P2 Pd1 P1 C11 23.36(9)
P3 Pd1 P1 C11 -156.10(8)
P2 Pd1 P1 C31 147.96(8)
P3 Pd1 P1 C31 -31.50(9)
C41 N1 C1 C2 -172.2(3)
P2 N1 C1 C2 2.3(4)
C1 N1 P2 N2 -1.5(2)
C41 N1 P2 N2 172.8(2)
C1 N1 P2 Pd1 171.17(17)
C41 N1 P2 Pd1 -14.5(3)
P1 Pd1 P2 N2 50.46(14)
P3 Pd1 P2 N2 -130.15(13)
P1 Pd1 P2 N1 -119.64(15)
P3 Pd1 P2 N1 59.75(16)
N1 P2 N2 C2 0.3(2)
Pd1 P2 N2 C2 -173.10(17)
N1 P2 N2 C51 176.2(2)
Pd1 P2 N2 C51 2.7(3)
N1 C1 C2 N2 -1.9(4)
C51 N2 C2 C1 -174.9(3)
P2 N2 C2 C1 0.9(4)
P2 Pd1 P3 C71 -104.89(9)
P1 Pd1 P3 C71 74.54(9)
P2 Pd1 P3 C61 134.40(9)
P1 Pd1 P3 C61 -46.18(9)
P2 Pd1 P3 C81 13.05(10)
P1 Pd1 P3 C81 -167.53(9)
O5 C4 C3 C6 28.5(6)
C5 C6 C3 C4 -33.0(5)
C21 P1 C11 C12 -169.55(12)
C31 P1 C11 C12 -64.16(14)
Pd1 P1 C11 C12 65.54(13)
C21 P1 C11 C16 11.11(14)
C31 P1 C11 C16 116.50(13)
Pd1 P1 C11 C16 -113.80(11)
C16 C11 C12 C13 0.0
P1 C11 C12 C13 -179.35(15)
C11 C12 C13 C14 0.0
C12 C13 C14 C15 0.0
C13 C14 C15 C16 0.0
C14 C15 C16 C11 0.0
C12 C11 C16 C15 0.0
P1 C11 C16 C15 179.34(15)
C11 P1 C21 C22 70.10(14)
C31 P1 C21 C22 -39.17(14)
Pd1 P1 C21 C22 -163.36(9)
C11 P1 C21 C26 -109.95(13)
C31 P1 C21 C26 140.77(12)
Pd1 P1 C21 C26 16.59(13)
C26 C21 C22 C23 0.0
P1 C21 C22 C23 179.94(15)
C21 C22 C23 C24 0.0
C22 C23 C24 C25 0.0
C23 C24 C25 C26 0.0
C24 C25 C26 C21 0.0
C22 C21 C26 C25 0.0
P1 C21 C26 C25 -179.95(15)
C21 P1 C31 C32 120.62(14)
C11 P1 C31 C32 12.58(15)
Pd1 P1 C31 C32 -117.06(12)
C21 P1 C31 C36 -61.25(13)
C11 P1 C31 C36 -169.29(11)
Pd1 P1 C31 C36 61.07(13)
C36 C31 C32 C33 0.0
P1 C31 C32 C33 178.04(17)
C31 C32 C33 C34 0.0
C32 C33 C34 C35 0.0
C33 C34 C35 C36 0.0
C34 C35 C36 C31 0.0
C32 C31 C36 C35 0.0
P1 C31 C36 C35 -178.23(15)
C1 N1 C41 C42 62.3(3)
P2 N1 C41 C42 -111.5(2)
C1 N1 C41 C46 -114.8(3)
P2 N1 C41 C46 71.3(3)
C46 C41 C42 C43 0.0
N1 C41 C42 C43 -177.2(2)
C46 C41 C42 C48 -177.2(3)
N1 C41 C42 C48 5.6(3)
C41 C42 C43 C44 0.0
C48 C42 C43 C44 177.3(2)
C42 C43 C44 C45 0.0
C42 C43 C44 C49 175.7(2)
C43 C44 C45 C46 0.0
C49 C44 C45 C46 -175.8(2)
C44 C45 C46 C41 0.0
C44 C45 C46 C47 178.4(2)
C42 C41 C46 C45 0.0
N1 C41 C46 C45 177.2(2)
C42 C41 C46 C47 -178.4(2)
N1 C41 C46 C47 -1.2(3)
C2 N2 C51 C52 68.5(3)
P2 N2 C51 C52 -107.0(2)
C2 N2 C51 C56 -113.0(3)
P2 N2 C51 C56 71.6(3)
C56 C51 C52 C53 0.0
N2 C51 C52 C53 178.6(2)
C56 C51 C52 C58 -179.2(2)
N2 C51 C52 C58 -0.6(3)
C51 C52 C53 C54 0.0
C58 C52 C53 C54 179.2(2)
C52 C53 C54 C55 0.0
C52 C53 C54 C59 -177.3(3)
C53 C54 C55 C56 0.0
C59 C54 C55 C56 177.3(3)
C54 C55 C56 C51 0.0
C54 C55 C56 C57 -178.4(2)
C52 C51 C56 C55 0.0
N2 C51 C56 C55 -178.6(2)
C52 C51 C56 C57 178.4(3)
N2 C51 C56 C57 -0.2(3)
C71 P3 C61 C62 6.09(15)
C81 P3 C61 C62 -102.56(15)
Pd1 P3 C61 C62 128.72(11)
C71 P3 C61 C66 -171.41(12)
C81 P3 C61 C66 79.94(14)
Pd1 P3 C61 C66 -48.77(13)
C66 C61 C62 C63 0.0
P3 C61 C62 C63 -177.40(16)
C61 C62 C63 C64 0.0
C62 C63 C64 C65 0.0
C63 C64 C65 C66 0.0
C64 C65 C66 C61 0.0
C62 C61 C66 C65 0.0
P3 C61 C66 C65 177.59(15)
C61 P3 C71 C72 116.97(13)
C81 P3 C71 C72 -134.50(12)
Pd1 P3 C71 C72 -8.39(13)
C61 P3 C71 C76 -63.45(15)
C81 P3 C71 C76 45.07(15)
Pd1 P3 C71 C76 171.19(10)
C76 C71 C72 C73 0.0
P3 C71 C72 C73 179.59(15)
C71 C72 C73 C74 0.0
C72 C73 C74 C75 0.0
C73 C74 C75 C76 0.0
C74 C75 C76 C71 0.0
C72 C71 C76 C75 0.0
P3 C71 C76 C75 -179.57(16)
C71 P3 C81 C82 74.33(15)
C61 P3 C81 C82 -174.48(14)
Pd1 P3 C81 C82 -47.29(16)
C71 P3 C81 C86 -105.19(16)
C61 P3 C81 C86 6.00(17)
Pd1 P3 C81 C86 133.19(13)
C86 C81 C82 C83 0.0
P3 C81 C82 C83 -179.54(18)
C81 C82 C83 C84 0.0
C82 C83 C84 C85 0.0
C83 C84 C85 C86 0.0
C84 C85 C86 C81 0.0
C82 C81 C86 C85 0.0
P3 C81 C86 C85 179.51(19)
